data_7210520
loop_
_publ_author_name
'Klein, Cornelia'
'Fischer, Conrad'
'Seichter, Wilhelm'
'Schwarzer, Anke'
'Weber, Edwin'

_publ_section_title
;
 Crystal structures of benzil monoximes controlled through configurational
 isomerism, molecular substitution and external complexation
;
_journal_issue 6
_journal_name_full CrystEngComm
_journal_page_first 1931
_journal_paper_doi 10.1039/c0ce00620c
_journal_volume 13
_journal_year 2011
_chemical_formula_moiety 'C16 H15 N O4'
_chemical_formula_sum 'C16 H15 N O4'
_chemical_formula_weight 285.29
_chemical_name_common
;
1,2-Bis-(4-methoxy-phenyl)-ethane-1,2-dione monooxime
;
_chemical_name_systematic
;
1,2-Bis-(4-methoxy-phenyl)-ethane-1,2-dione monooxime
;
_space_group_IT_number 19
_symmetry_cell_setting orthorhombic
_symmetry_space_group_name_Hall 'P 2ac 2ab'
_symmetry_space_group_name_H-M 'P 21 21 21'
_atom_sites_solution_hydrogens geom
_atom_sites_solution_primary direct
_atom_sites_solution_secondary difmap
_audit_creation_method SHELXL-97
_cell_angle_alpha 90.00
_cell_angle_beta 90.00
_cell_angle_gamma 90.00
_cell_formula_units_Z 4
_cell_length_a 6.015(1)
_cell_length_b 7.3126(13)
_cell_length_c 31.207(6)
_cell_measurement_reflns_used 7766
_cell_measurement_temperature 93(2)
_cell_measurement_theta_max 28.64
_cell_measurement_theta_min 2.61
_cell_volume 1372.6(4)
_computing_cell_refinement SAINT-NT
_computing_data_collection 'Kappa APEX 2 (Bruker AXS)'
_computing_data_reduction SAINT
_computing_molecular_graphics 'ORTEP-3 (Farrugia)'
_computing_publication_material SHELXTL
_computing_structure_refinement 'SHELXL-97 (Sheldrick, 1997)'
_computing_structure_solution 'SHELXS-97 (Sheldrick, 1990)'
_diffrn_ambient_temperature 93(2)
_diffrn_measured_fraction_theta_full 1.000
_diffrn_measured_fraction_theta_max 1.000
_diffrn_measurement_device_type 'CCD area detector'
_diffrn_measurement_method 'phi and omega scans'
_diffrn_radiation_monochromator graphite
_diffrn_radiation_source 'fine-focus sealed tube'
_diffrn_radiation_type MoK\a
_diffrn_radiation_wavelength 0.71073
_diffrn_reflns_av_R_equivalents 0.0924
_diffrn_reflns_av_sigmaI/netI 0.0466
_diffrn_reflns_limit_h_max 7
_diffrn_reflns_limit_h_min -7
_diffrn_reflns_limit_k_max 9
_diffrn_reflns_limit_k_min -9
_diffrn_reflns_limit_l_max 39
_diffrn_reflns_limit_l_min -39
_diffrn_reflns_number 24887
_diffrn_reflns_theta_full 26.49
_diffrn_reflns_theta_max 26.49
_diffrn_reflns_theta_min 1.31
_exptl_absorpt_coefficient_mu 0.100
_exptl_absorpt_correction_type none
_exptl_crystal_colour colourless
_exptl_crystal_density_diffrn 1.381
_exptl_crystal_density_meas ?
_exptl_crystal_density_method 'not measured'
_exptl_crystal_description splitter
_exptl_crystal_F_000 600
_exptl_crystal_size_max 0.40
_exptl_crystal_size_mid 0.39
_exptl_crystal_size_min 0.38
_refine_diff_density_max 0.370
_refine_diff_density_min -0.324
_refine_diff_density_rms 0.083
_refine_ls_abs_structure_details 'Flack H D (1983), Acta Cryst. A39, 876-881'
_refine_ls_extinction_method none
_refine_ls_goodness_of_fit_ref 1.097
_refine_ls_hydrogen_treatment mixed
_refine_ls_matrix_type full
_refine_ls_number_parameters 196
_refine_ls_number_reflns 2847
_refine_ls_number_restraints 0
_refine_ls_restrained_S_all 1.097
_refine_ls_R_factor_all 0.0861
_refine_ls_R_factor_gt 0.0733
_refine_ls_shift/su_max 0.001
_refine_ls_shift/su_mean 0.000
_refine_ls_structure_factor_coef Fsqd
_refine_ls_weighting_details 'calc w=1/[\s^2^(Fo^2^)+(0.0334P)^2^+4.2791P] where P=(Fo^2^+2Fc^2^)/3'
_refine_ls_weighting_scheme calc
_refine_ls_wR_factor_gt 0.1662
_refine_ls_wR_factor_ref 0.1709
_reflns_number_gt 2471
_reflns_number_total 2847
_reflns_threshold_expression >2sigma(I)
_cod_data_source_file c0ce00620c.txt
_cod_data_source_block cokl6
_cod_depositor_comments
;
The following automatic conversions were performed:

'_symmetry_cell_setting' value 'Orthorhombic' changed to
'orthorhombic' according to the built-in table from CIF Core
dictionary named 'cif_core.dic' version 2.4.1 from 2010-06-29.

Automatic conversion script
Id: cif_fix_values 1891 2012-01-12 08:04:46Z andrius 

The following automatic conversions were performed:

'_exptl_crystal_density_meas' value 'none' was changed to '?' - the
value is perceived as not measured.

Automatic conversion script
Id: cif_fix_values 3008 2015-01-20 13:52:24Z robertas 
;
_cod_database_code 7210520

loop_
_symmetry_equiv_pos_as_xyz
'x, y, z'
'-x+1/2, -y, z+1/2'
'-x, y+1/2, -z+1/2'
'x+1/2, -y+1/2, -z'

loop_
_atom_site_label
_atom_site_type_symbol
_atom_site_fract_x
_atom_site_fract_y
_atom_site_fract_z
_atom_site_U_iso_or_equiv
_atom_site_adp_type
_atom_site_occupancy
_atom_site_symmetry_multiplicity
_atom_site_calc_flag
_atom_site_refinement_flags
O1 O 0.6354(5) 0.2379(4) 0.89462(9) 0.0238(6) Uani 1 1 d .
O2 O 1.1914(5) 0.2720(4) 0.90275(9) 0.0273(7) Uani 1 1 d .
H2 H 1.338(8) 0.269(6) 0.9035(13) 0.018(11) Uiso 1 1 d .
O3 O 0.8126(5) 1.0358(4) 0.96970(9) 0.0248(7) Uani 1 1 d .
O4 O 0.6584(5) 0.2776(4) 0.67902(9) 0.0254(7) Uani 1 1 d .
N1 N 1.1439(6) 0.2673(5) 0.85857(11) 0.0230(7) Uani 1 1 d .
C1 C 0.7870(7) 0.5326(6) 0.90800(13) 0.0208(9) Uani 1 1 d .
C2 C 0.9554(7) 0.6601(6) 0.89921(13) 0.0214(9) Uani 1 1 d .
H2A H 1.0661 0.6315 0.8786 0.026 Uiso 1 1 calc R
C3 C 0.9626(8) 0.8262(6) 0.92012(13) 0.0233(9) Uani 1 1 d .
H3 H 1.0803 0.9097 0.9147 0.028 Uiso 1 1 calc R
C4 C 0.7935(7) 0.8706(5) 0.94954(12) 0.0193(8) Uani 1 1 d .
C5 C 0.6253(7) 0.7467(6) 0.95806(12) 0.0238(9) Uani 1 1 d .
H5 H 0.5116 0.7765 0.9780 0.029 Uiso 1 1 calc R
C6 C 0.6233(8) 0.5780(6) 0.93727(13) 0.0232(9) Uani 1 1 d .
H6 H 0.5080 0.4931 0.9433 0.028 Uiso 1 1 calc R
C7 C 0.7790(7) 0.3541(6) 0.88632(13) 0.0197(9) Uani 1 1 d .
C8 C 0.9425(7) 0.3070(5) 0.85115(13) 0.0179(8) Uani 1 1 d .
C9 C 0.8578(7) 0.2997(5) 0.80657(12) 0.0187(8) Uani 1 1 d .
C10 C 0.6539(7) 0.3742(5) 0.79504(13) 0.0204(8) Uani 1 1 d .
H10 H 0.5628 0.4280 0.8165 0.024 Uiso 1 1 calc R
C11 C 0.5799(7) 0.3717(5) 0.75261(13) 0.0200(9) Uani 1 1 d .
H11 H 0.4414 0.4254 0.7451 0.024 Uiso 1 1 calc R
C12 C 0.7123(7) 0.2891(5) 0.72130(12) 0.0205(8) Uani 1 1 d .
C13 C 0.9145(7) 0.2114(6) 0.73264(13) 0.0237(9) Uani 1 1 d .
H13 H 1.0030 0.1531 0.7114 0.028 Uiso 1 1 calc R
C14 C 0.9877(7) 0.2181(6) 0.77442(13) 0.0238(9) Uani 1 1 d .
H14 H 1.1280 0.1668 0.7816 0.029 Uiso 1 1 calc R
C15 C 0.6291(9) 1.0952(6) 0.99440(15) 0.0328(11) Uani 1 1 d .
H15A H 0.6078 1.0122 1.0187 0.049 Uiso 1 1 calc R
H15B H 0.4950 1.0955 0.9766 0.049 Uiso 1 1 calc R
H15C H 0.6573 1.2191 1.0050 0.049 Uiso 1 1 calc R
C16 C 0.4725(8) 0.3809(6) 0.66453(14) 0.0301(11) Uani 1 1 d .
H16A H 0.4958 0.5104 0.6712 0.045 Uiso 1 1 calc R
H16B H 0.3377 0.3375 0.6789 0.045 Uiso 1 1 calc R
H16C H 0.4561 0.3657 0.6335 0.045 Uiso 1 1 calc R

loop_
_atom_site_aniso_label
_atom_site_aniso_U_11
_atom_site_aniso_U_22
_atom_site_aniso_U_33
_atom_site_aniso_U_23
_atom_site_aniso_U_13
_atom_site_aniso_U_12
O1 0.0206(15) 0.0232(15) 0.0276(15) 0.0026(12) 0.0005(12) -0.0029(13)
O2 0.0241(17) 0.0297(16) 0.0282(15) 0.0011(13) -0.0026(13) -0.0020(14)
O3 0.0313(18) 0.0170(14) 0.0261(15) -0.0053(11) -0.0003(13) -0.0035(13)
O4 0.0295(16) 0.0212(14) 0.0256(14) -0.0014(12) -0.0012(13) -0.0002(14)
N1 0.0258(19) 0.0189(17) 0.0245(17) 0.0016(14) -0.0023(15) -0.0031(16)
C1 0.026(2) 0.0164(19) 0.0203(18) 0.0004(15) -0.0027(17) -0.0053(17)
C2 0.024(2) 0.017(2) 0.022(2) 0.0018(15) 0.0006(17) 0.0019(17)
C3 0.028(2) 0.016(2) 0.026(2) -0.0003(16) -0.0010(18) -0.0015(17)
C4 0.022(2) 0.0150(18) 0.0207(18) 0.0023(15) -0.0022(17) -0.0005(16)
C5 0.029(2) 0.018(2) 0.024(2) 0.0022(16) 0.0028(17) -0.0050(19)
C6 0.025(2) 0.019(2) 0.026(2) 0.0019(16) 0.0001(18) -0.0031(17)
C7 0.018(2) 0.0185(19) 0.023(2) 0.0028(16) -0.0025(16) -0.0011(16)
C8 0.018(2) 0.0073(17) 0.029(2) 0.0015(15) -0.0003(16) -0.0013(15)
C9 0.020(2) 0.0130(18) 0.0236(19) 0.0006(15) 0.0002(16) -0.0016(17)
C10 0.022(2) 0.0142(18) 0.025(2) -0.0013(15) 0.0016(17) -0.0024(18)
C11 0.022(2) 0.0078(18) 0.030(2) 0.0023(16) 0.0005(18) 0.0034(16)
C12 0.027(2) 0.0100(18) 0.0246(19) -0.0018(16) 0.0021(17) -0.0052(16)
C13 0.025(2) 0.016(2) 0.030(2) -0.0024(16) 0.0064(18) -0.0011(18)
C14 0.019(2) 0.019(2) 0.033(2) 0.0012(18) 0.0038(18) -0.0009(17)
C15 0.042(3) 0.028(2) 0.028(2) -0.0030(18) 0.005(2) -0.002(2)
C16 0.033(3) 0.026(2) 0.031(2) -0.0006(19) -0.004(2) 0.008(2)

loop_
_atom_type_symbol
_atom_type_description
_atom_type_scat_dispersion_real
_atom_type_scat_dispersion_imag
_atom_type_scat_source
C C 0.0033 0.0016 'International Tables Vol C Tables 4.2.6.8 and 6.1.1.4'
H H 0.0000 0.0000 'International Tables Vol C Tables 4.2.6.8 and 6.1.1.4'
N N 0.0061 0.0033 'International Tables Vol C Tables 4.2.6.8 and 6.1.1.4'
O O 0.0106 0.0060 'International Tables Vol C Tables 4.2.6.8 and 6.1.1.4'

loop_
_geom_angle_atom_site_label_1
_geom_angle_atom_site_label_2
_geom_angle_atom_site_label_3
_geom_angle
N1 O2 H2 103(3)
C4 O3 C15 117.1(3)
C12 O4 C16 117.5(3)
C8 N1 O2 111.5(3)
C1 C6 C5 120.9(4)
C1 C6 H6 119.5
C5 C6 H6 119.5
C4 C5 C6 119.7(4)
C4 C5 H5 120.1
C6 C5 H5 120.1
O3 C4 C5 123.5(4)
O3 C4 C3 116.3(4)
C3 C4 C5 120.2(4)
C2 C3 C4 119.2(4)
C2 C3 H3 120.4
C4 C3 H3 120.4
C1 C2 C3 121.0(4)
C3 C2 H2A 119.5
C1 C2 H2A 119.5
C6 C1 C2 118.9(4)
C6 C1 C7 119.6(4)
C2 C1 C7 121.5(4)
O1 C7 C1 122.4(4)
O1 C7 C8 116.6(4)
C1 C7 C8 120.9(3)
N1 C8 C9 119.5(4)
N1 C8 C7 122.8(4)
C9 C8 C7 117.7(4)
C10 C9 C14 118.2(4)
C10 C9 C8 122.2(4)
C14 C9 C8 119.6(4)
C9 C10 C11 121.4(4)
C9 C10 H10 119.3
C11 C10 H10 119.3
C10 C11 C12 119.1(4)
C10 C11 H11 120.4
C12 C11 H11 120.4
O4 C12 C13 115.5(4)
O4 C12 C11 124.7(4)
C13 C12 C11 119.8(4)
C14 C13 C12 120.5(4)
C14 C13 H13 119.8
C12 C13 H13 119.8
C13 C14 C9 120.9(4)
C13 C14 H14 119.6
C9 C14 H14 119.6
O3 C15 H15A 109.5
O3 C15 H15B 109.5
H15A C15 H15B 109.5
O3 C15 H15C 109.5
H15A C15 H15C 109.5
H15B C15 H15C 109.5
O4 C16 H16A 109.5
O4 C16 H16B 109.5
H16A C16 H16B 109.5
O4 C16 H16C 109.5
H16A C16 H16C 109.5
H16B C16 H16C 109.5

loop_
_geom_bond_atom_site_label_1
_geom_bond_atom_site_label_2
_geom_bond_distance
O1 C7 1.239(5)
O2 N1 1.408(4)
O2 H2 0.88(5)
O3 C4 1.367(5)
O3 C15 1.415(6)
O4 C12 1.361(5)
O4 C16 1.423(5)
N1 C8 1.267(5)
C1 C6 1.383(6)
C5 C6 1.394(6)
C6 H6 0.9500
C4 C5 1.384(6)
C5 H5 0.9500
C3 C4 1.408(6)
C2 C3 1.379(6)
C3 H3 0.9500
C1 C2 1.404(6)
C2 H2A 0.9500
C1 C7 1.471(6)
C7 C8 1.514(6)
C8 C9 1.483(5)
C9 C10 1.389(6)
C9 C14 1.405(6)
C10 C11 1.397(6)
C10 H10 0.9500
C11 C12 1.397(6)
C11 H11 0.9500
C12 C13 1.389(6)
C13 C14 1.377(6)
C13 H13 0.9500
C14 H14 0.9500
C15 H15A 0.9800
C15 H15B 0.9800
C15 H15C 0.9800
C16 H16A 0.9800
C16 H16B 0.9800
C16 H16C 0.9800

loop_
_geom_hbond_atom_site_label_D
_geom_hbond_atom_site_label_H
_geom_hbond_atom_site_label_A
_geom_hbond_distance_DH
_geom_hbond_distance_HA
_geom_hbond_distance_DA
_geom_hbond_angle_DHA
_geom_hbond_site_symmetry_A
O2 H2 O1 0.88(5) 1.83(5) 2.694(4) 168(4) 1_655

loop_
_geom_torsion_atom_site_label_1
_geom_torsion_atom_site_label_2
_geom_torsion_atom_site_label_3
_geom_torsion_atom_site_label_4
_geom_torsion
C1 C6 C5 C4 -0.3(6)
C15 O3 C4 C5 -12.0(6)
C15 O3 C4 C3 170.8(4)
C6 C5 C4 O3 -177.4(4)
C6 C5 C4 C3 -0.3(6)
O3 C4 C3 C2 178.9(4)
C5 C4 C3 C2 1.6(6)
C4 C3 C2 C1 -2.4(6)
C5 C6 C1 C2 -0.5(6)
C5 C6 C1 C7 -179.4(4)
C3 C2 C1 C6 1.8(6)
C3 C2 C1 C7 -179.2(4)
C6 C1 C7 O1 -3.3(6)
C2 C1 C7 O1 177.8(4)
C6 C1 C7 C8 174.2(4)
C2 C1 C7 C8 -4.7(6)
O2 N1 C8 C9 -176.8(3)
O2 N1 C8 C7 0.4(5)
O1 C7 C8 N1 -107.7(5)
C1 C7 C8 N1 74.7(5)
O1 C7 C8 C9 69.6(5)
C1 C7 C8 C9 -108.1(4)
N1 C8 C9 C10 -167.4(4)
C7 C8 C9 C10 15.3(5)
N1 C8 C9 C14 11.5(6)
C7 C8 C9 C14 -165.8(4)
C14 C9 C10 C11 -1.1(6)
C8 C9 C10 C11 177.8(4)
C9 C10 C11 C12 1.3(6)
C16 O4 C12 C13 -169.8(4)
C16 O4 C12 C11 10.2(6)
C10 C11 C12 O4 179.9(4)
C10 C11 C12 C13 -0.1(6)
O4 C12 C13 C14 178.8(4)
C11 C12 C13 C14 -1.2(6)
C12 C13 C14 C9 1.4(6)
C10 C9 C14 C13 -0.3(6)
C8 C9 C14 C13 -179.2(4)
